data_4001349
loop_
_publ_author_name
'Boyle, Timothy J.'
'Hernandez-Sanchez, Bernadette A.'
'Baros, Christina M.'
'Brewer, Luke N.'
'Rodriguez, Mark A.'

_publ_section_title
;
 Influencing the Morphology and Phase of Calcium Ceramic Nanoparticles
 Based on the Calcium Alkoxide Precursors' Characteristics
;
_journal_issue 8
_journal_name_full 'Chemistry of Materials'
_journal_page_first 2016
_journal_paper_doi 10.1021/cm0700091
_journal_volume 19
_journal_year 2007
_chemical_formula_moiety 'C40 H66 Ca O5'
_chemical_formula_sum 'C40 H66 Ca O5'
_chemical_formula_weight 667.01
_chemical_name_systematic
; 
 ? 
;
_space_group_IT_number 29
_symmetry_cell_setting orthorhombic
_symmetry_space_group_name_Hall 'P 2c -2ac'
_symmetry_space_group_name_H-M 'P c a 21'
_atom_sites_solution_hydrogens geom
_atom_sites_solution_primary direct
_atom_sites_solution_secondary difmap
_audit_creation_method SHELXL-97
_cell_angle_alpha 90.00
_cell_angle_beta 90.00
_cell_angle_gamma 90.00
_cell_formula_units_Z 4
_cell_length_a 21.576(3)
_cell_length_b 9.7780(13)
_cell_length_c 19.013(3)
_cell_measurement_reflns_used 3111
_cell_measurement_temperature 203(2)
_cell_measurement_theta_max 19.09
_cell_measurement_theta_min 2.17
_cell_volume 4011.2(10)
_computing_cell_refinement 'SMART 5.054 (Bruker, 1998)'
_computing_data_collection 'SMART 5.054 (Bruker, 1998)'
_computing_data_reduction 'SAINT 6.02 (Bruker, 2001)'
_computing_molecular_graphics 'SHELXTL 5.1  (Bruker, 1998)'
_computing_publication_material 'SHELXTL 5.1  (Bruker, 1998)'
_computing_structure_refinement 'XSHELL 4.01 (Bruker, 2000)'
_computing_structure_solution 'SHELXTL 5.1  (Bruker, 1998)'
_diffrn_ambient_temperature 203(2)
_diffrn_measured_fraction_theta_full 0.999
_diffrn_measured_fraction_theta_max 0.999
_diffrn_measurement_device_type 'CCD area detector'
_diffrn_measurement_method 'phi and omega scans'
_diffrn_radiation_monochromator graphite
_diffrn_radiation_source 'fine-focus sealed tube'
_diffrn_radiation_type MoK\a
_diffrn_radiation_wavelength 0.71073
_diffrn_reflns_av_R_equivalents 0.0623
_diffrn_reflns_av_sigmaI/netI 0.0612
_diffrn_reflns_limit_h_max 25
_diffrn_reflns_limit_h_min -26
_diffrn_reflns_limit_k_max 11
_diffrn_reflns_limit_k_min -11
_diffrn_reflns_limit_l_max 22
_diffrn_reflns_limit_l_min -22
_diffrn_reflns_number 28206
_diffrn_reflns_theta_full 25.41
_diffrn_reflns_theta_max 25.41
_diffrn_reflns_theta_min 1.89
_exptl_absorpt_coefficient_mu 0.195
_exptl_absorpt_correction_T_max 0.97
_exptl_absorpt_correction_T_min 0.95
_exptl_absorpt_correction_type empirical
_exptl_absorpt_process_details 'SADABS ver 2.03, sheldrick (1999).'
_exptl_crystal_colour colorless
_exptl_crystal_density_diffrn 1.104
_exptl_crystal_density_meas 1.104
_exptl_crystal_density_method 'not measured'
_exptl_crystal_description prismatic
_exptl_crystal_F_000 1464
_exptl_crystal_size_max 0.31
_exptl_crystal_size_mid 0.21
_exptl_crystal_size_min 0.16
_refine_diff_density_max 0.234
_refine_diff_density_min -0.183
_refine_diff_density_rms 0.037
_refine_ls_abs_structure_details 'Flack H D (1983), Acta Cryst. A39, 876-881'
_refine_ls_abs_structure_Flack -0.01(4)
_refine_ls_extinction_method none
_refine_ls_goodness_of_fit_ref 1.003
_refine_ls_hydrogen_treatment constr
_refine_ls_matrix_type full
_refine_ls_number_parameters 427
_refine_ls_number_reflns 7307
_refine_ls_number_restraints 1
_refine_ls_restrained_S_all 1.003
_refine_ls_R_factor_all 0.0792
_refine_ls_R_factor_gt 0.0510
_refine_ls_shift/su_max 0.019
_refine_ls_shift/su_mean 0.002
_refine_ls_structure_factor_coef Fsqd
_refine_ls_weighting_details 'calc w=1/[\s^2^(Fo^2^)+(0.0482P)^2^+0.3148P] where P=(Fo^2^+2Fc^2^)/3'
_refine_ls_weighting_scheme calc
_refine_ls_wR_factor_gt 0.1010
_refine_ls_wR_factor_ref 0.1127
_reflns_number_gt 5344
_reflns_number_total 7307
_reflns_threshold_expression >2sigma(I)
_cod_data_source_file cm0700091si20070102_085841.cif
_cod_data_source_block c:\frames\dec012\work\dec012ss
_cod_depositor_comments
;
The following automatic conversions were performed:

'_symmetry_cell_setting' value 'Orthorhombic' changed to
'orthorhombic' according to
/home/saulius/struct/CIF-dictionaries/cif_core.dic dictionary named
'cif_core.dic' version 2.4.1 from 2010-06-29.

Automatic conversion script
Id: cif_fix_values 1715 2011-07-08 13:25:40Z adriana 
;
_cod_original_cell_volume 4011.3(9)
_cod_original_sg_symbol_H-M 'Pca2(1) '
_cod_database_code 4001349

loop_
_symmetry_equiv_pos_as_xyz
'x, y, z'
'-x, -y, z+1/2'
'x+1/2, -y, z'
'-x+1/2, y, z+1/2'

loop_
_atom_site_label
_atom_site_type_symbol
_atom_site_fract_x
_atom_site_fract_y
_atom_site_fract_z
_atom_site_U_iso_or_equiv
_atom_site_adp_type
_atom_site_occupancy
_atom_site_symmetry_multiplicity
_atom_site_calc_flag
_atom_site_refinement_flags
Ca1 Ca 0.84895(3) 0.33462(6) 0.78270(3) 0.03384(15) Uani 1 1 d .
O1 O 0.75021(11) 0.3312(2) 0.84261(13) 0.0533(6) Uani 1 1 d .
O2 O 0.87870(10) 0.5324(2) 0.84779(11) 0.0430(5) Uani 1 1 d .
O3 O 0.84015(9) 0.4653(2) 0.68953(11) 0.0369(5) Uani 1 1 d .
O4 O 0.82291(11) 0.1415(2) 0.71212(12) 0.0484(6) Uani 1 1 d .
O5 O 0.90591(10) 0.2011(2) 0.84957(11) 0.0406(5) Uani 1 1 d .
C1 C 0.70166(18) 0.2312(4) 0.8325(2) 0.0673(12) Uani 1 1 d .
H1A H 0.7136 0.1433 0.8533 0.081 Uiso 1 1 calc R
H1B H 0.6937 0.2176 0.7823 0.081 Uiso 1 1 calc R
C2 C 0.6468(3) 0.2848(7) 0.8672(5) 0.188(5) Uani 1 1 d .
H2A H 0.6195 0.3290 0.8329 0.226 Uiso 1 1 calc R
H2B H 0.6239 0.2107 0.8901 0.226 Uiso 1 1 calc R
C3 C 0.6674(3) 0.3822(6) 0.9185(3) 0.128(2) Uani 1 1 d .
H3A H 0.6700 0.3396 0.9650 0.153 Uiso 1 1 calc R
H3B H 0.6386 0.4595 0.9210 0.153 Uiso 1 1 calc R
C4 C 0.7298(2) 0.4297(4) 0.8953(2) 0.0637(11) Uani 1 1 d .
H4A H 0.7272 0.5216 0.8749 0.076 Uiso 1 1 calc R
H4B H 0.7587 0.4318 0.9350 0.076 Uiso 1 1 calc R
C5 C 0.9153(2) 0.5312(4) 0.9111(2) 0.0696(12) Uani 1 1 d .
H5A H 0.9376 0.4443 0.9159 0.084 Uiso 1 1 calc R
H5B H 0.8890 0.5442 0.9526 0.084 Uiso 1 1 calc R
C6 C 0.9601(3) 0.6485(5) 0.9031(4) 0.126(3) Uani 1 1 d .
H6A H 0.9655 0.6963 0.9480 0.151 Uiso 1 1 calc R
H6B H 1.0006 0.6152 0.8873 0.151 Uiso 1 1 calc R
C7 C 0.93288(17) 0.7408(4) 0.8502(2) 0.0597(10) Uani 1 1 d .
H7A H 0.9606 0.7505 0.8096 0.072 Uiso 1 1 calc R
H7B H 0.9253 0.8315 0.8704 0.072 Uiso 1 1 calc R
C8 C 0.87236(17) 0.6738(3) 0.8286(2) 0.0511(9) Uani 1 1 d .
H8A H 0.8373 0.7157 0.8533 0.061 Uiso 1 1 calc R
H8B H 0.8657 0.6831 0.7778 0.061 Uiso 1 1 calc R
C9 C 0.83156(15) 0.5420(3) 0.63235(16) 0.0344(8) Uani 1 1 d .
C10 C 0.88258(15) 0.5821(3) 0.58940(16) 0.0389(8) Uani 1 1 d .
C11 C 0.94957(16) 0.5405(3) 0.60655(19) 0.0469(9) Uani 1 1 d .
C12 C 0.95559(17) 0.3840(3) 0.6037(2) 0.0589(10) Uani 1 1 d .
H12A H 0.9983 0.3582 0.6127 0.088 Uiso 1 1 calc R
H12B H 0.9433 0.3517 0.5575 0.088 Uiso 1 1 calc R
H12C H 0.9290 0.3434 0.6391 0.088 Uiso 1 1 calc R
C13 C 0.96927(16) 0.5950(4) 0.6785(2) 0.0545(10) Uani 1 1 d .
H13A H 0.9414 0.5602 0.7143 0.082 Uiso 1 1 calc R
H13B H 0.9677 0.6941 0.6782 0.082 Uiso 1 1 calc R
H13C H 1.0112 0.5651 0.6887 0.082 Uiso 1 1 calc R
C14 C 0.99609(18) 0.5981(5) 0.5530(2) 0.0716(12) Uani 1 1 d .
H14A H 0.9939 0.6972 0.5531 0.107 Uiso 1 1 calc R
H14B H 0.9861 0.5640 0.5065 0.107 Uiso 1 1 calc R
H14C H 1.0377 0.5695 0.5657 0.107 Uiso 1 1 calc R
C15 C 0.87152(18) 0.6640(4) 0.53069(17) 0.0473(9) Uani 1 1 d .
H15 H 0.9053 0.6928 0.5032 0.057 Uiso 1 1 calc R
C16 C 0.81267(19) 0.7041(4) 0.51183(18) 0.0523(10) Uani 1 1 d .
H16 H 0.8063 0.7578 0.4715 0.063 Uiso 1 1 calc R
C17 C 0.76361(17) 0.6646(4) 0.55256(18) 0.0499(9) Uani 1 1 d .
H17 H 0.7235 0.6915 0.5391 0.060 Uiso 1 1 calc R
C18 C 0.77063(14) 0.5864(3) 0.61296(17) 0.0385(8) Uani 1 1 d .
C19 C 0.71350(15) 0.5553(4) 0.65825(18) 0.0475(9) Uani 1 1 d .
C20 C 0.65364(16) 0.6145(5) 0.6272(2) 0.0714(12) Uani 1 1 d .
H20A H 0.6443 0.5689 0.5832 0.107 Uiso 1 1 calc R
H20B H 0.6590 0.7117 0.6188 0.107 Uiso 1 1 calc R
H20C H 0.6198 0.6005 0.6600 0.107 Uiso 1 1 calc R
C21 C 0.70296(18) 0.4023(4) 0.6664(2) 0.0627(11) Uani 1 1 d .
H21A H 0.6674 0.3867 0.6965 0.094 Uiso 1 1 calc R
H21B H 0.7394 0.3607 0.6873 0.094 Uiso 1 1 calc R
H21C H 0.6954 0.3620 0.6205 0.094 Uiso 1 1 calc R
C22 C 0.72173(16) 0.6220(3) 0.73137(19) 0.0505(9) Uani 1 1 d .
H22A H 0.6859 0.6018 0.7604 0.076 Uiso 1 1 calc R
H22B H 0.7258 0.7203 0.7260 0.076 Uiso 1 1 calc R
H22C H 0.7587 0.5858 0.7537 0.076 Uiso 1 1 calc R
C23 C 0.8147(2) 0.1443(4) 0.6378(2) 0.0779(14) Uani 1 1 d .
H23A H 0.8353 0.2244 0.6177 0.094 Uiso 1 1 calc R
H23B H 0.7705 0.1486 0.6261 0.094 Uiso 1 1 calc R
C24 C 0.8416(3) 0.0208(5) 0.6105(3) 0.109(2) Uani 1 1 d .
H24A H 0.8162 -0.0148 0.5718 0.131 Uiso 1 1 calc R
H24B H 0.8834 0.0389 0.5926 0.131 Uiso 1 1 calc R
C25 C 0.8441(3) -0.0778(5) 0.6674(3) 0.1074(19) Uani 1 1 d .
H25A H 0.8860 -0.1156 0.6720 0.129 Uiso 1 1 calc R
H25B H 0.8150 -0.1530 0.6589 0.129 Uiso 1 1 calc R
C26 C 0.8263(2) 0.0000(4) 0.7328(2) 0.0675(12) Uani 1 1 d .
H26A H 0.7861 -0.0315 0.7505 0.081 Uiso 1 1 calc R
H26B H 0.8574 -0.0127 0.7697 0.081 Uiso 1 1 calc R
C27 C 0.94560(17) 0.1292(3) 0.88904(18) 0.0426(8) Uani 1 1 d .
C28 C 0.92584(18) 0.0723(3) 0.95487(18) 0.0482(9) Uani 1 1 d .
C29 C 0.8599(2) 0.0848(4) 0.9815(2) 0.0639(12) Uani 1 1 d .
C30 C 0.8415(2) 0.2358(4) 0.9903(2) 0.0707(12) Uani 1 1 d .
H30A H 0.8702 0.2803 1.0222 0.106 Uiso 1 1 calc R
H30B H 0.7999 0.2414 1.0094 0.106 Uiso 1 1 calc R
H30C H 0.8428 0.2811 0.9449 0.106 Uiso 1 1 calc R
C31 C 0.8145(2) 0.0149(4) 0.9318(2) 0.0774(13) Uani 1 1 d .
H31A H 0.8186 0.0536 0.8851 0.116 Uiso 1 1 calc R
H31B H 0.7725 0.0289 0.9486 0.116 Uiso 1 1 calc R
H31C H 0.8233 -0.0823 0.9301 0.116 Uiso 1 1 calc R
C32 C 0.8514(3) 0.0178(6) 1.0541(3) 0.120(2) Uani 1 1 d .
H32A H 0.8619 -0.0786 1.0511 0.180 Uiso 1 1 calc R
H32B H 0.8087 0.0275 1.0691 0.180 Uiso 1 1 calc R
H32C H 0.8784 0.0621 1.0879 0.180 Uiso 1 1 calc R
C33 C 0.9700(3) -0.0006(4) 0.9940(2) 0.0684(12) Uani 1 1 d .
H33 H 0.9578 -0.0390 1.0372 0.082 Uiso 1 1 calc R
C34 C 1.0293(3) -0.0183(4) 0.9726(2) 0.0744(13) Uani 1 1 d .
H34 H 1.0575 -0.0672 1.0006 0.089 Uiso 1 1 calc R
C35 C 1.04760(19) 0.0355(4) 0.9100(3) 0.0651(11) Uani 1 1 d .
H35 H 1.0890 0.0237 0.8957 0.078 Uiso 1 1 calc R
C36 C 1.00763(16) 0.1070(3) 0.86636(19) 0.0476(9) Uani 1 1 d .
C37 C 1.03152(16) 0.1608(4) 0.7955(2) 0.0618(11) Uani 1 1 d .
C38 C 1.09932(17) 0.1189(4) 0.7811(3) 0.0943(15) Uani 1 1 d .
H38A H 1.1028 0.0200 0.7823 0.141 Uiso 1 1 calc R
H38B H 1.1260 0.1583 0.8167 0.141 Uiso 1 1 calc R
H38C H 1.1117 0.1520 0.7351 0.141 Uiso 1 1 calc R
C39 C 1.02980(19) 0.3180(4) 0.7959(3) 0.0823(15) Uani 1 1 d .
H39A H 1.0447 0.3524 0.7512 0.123 Uiso 1 1 calc R
H39B H 1.0561 0.3521 0.8335 0.123 Uiso 1 1 calc R
H39C H 0.9876 0.3488 0.8035 0.123 Uiso 1 1 calc R
C40 C 0.9934(2) 0.1035(5) 0.7355(2) 0.0719(12) Uani 1 1 d .
H40A H 0.9504 0.1295 0.7416 0.108 Uiso 1 1 calc R
H40B H 0.9968 0.0046 0.7352 0.108 Uiso 1 1 calc R
H40C H 1.0087 0.1396 0.6913 0.108 Uiso 1 1 calc R

loop_
_atom_site_aniso_label
_atom_site_aniso_U_11
_atom_site_aniso_U_22
_atom_site_aniso_U_33
_atom_site_aniso_U_23
_atom_site_aniso_U_13
_atom_site_aniso_U_12
Ca1 0.0399(3) 0.0249(3) 0.0366(3) -0.0053(3) 0.0033(3) -0.0040(3)
O1 0.0525(14) 0.0439(13) 0.0635(16) -0.0096(13) 0.0209(13) -0.0070(12)
O2 0.0564(14) 0.0325(12) 0.0399(13) -0.0051(11) -0.0110(12) -0.0066(10)
O3 0.0424(12) 0.0299(11) 0.0386(12) -0.0026(10) 0.0000(10) 0.0009(9)
O4 0.0641(16) 0.0297(12) 0.0514(16) -0.0115(11) 0.0009(12) -0.0011(11)
O5 0.0450(13) 0.0328(12) 0.0441(13) 0.0039(10) 0.0016(11) -0.0025(10)
C1 0.060(2) 0.053(2) 0.088(3) -0.009(2) 0.023(2) -0.017(2)
C2 0.122(5) 0.117(5) 0.326(12) -0.115(6) 0.153(7) -0.069(4)
C3 0.116(5) 0.110(4) 0.157(6) -0.042(4) 0.093(4) -0.026(4)
C4 0.077(3) 0.051(2) 0.063(3) -0.008(2) 0.026(2) 0.005(2)
C5 0.110(4) 0.048(2) 0.050(2) -0.0016(19) -0.027(2) -0.016(2)
C6 0.145(5) 0.054(3) 0.178(6) 0.034(3) -0.107(5) -0.046(3)
C7 0.078(3) 0.039(2) 0.061(2) -0.0082(19) -0.010(2) -0.0150(19)
C8 0.062(2) 0.0304(18) 0.061(2) -0.0087(17) -0.0101(19) 0.0011(17)
C9 0.045(2) 0.0263(17) 0.0324(18) -0.0093(14) -0.0010(15) 0.0023(14)
C10 0.051(2) 0.0279(17) 0.038(2) -0.0072(15) 0.0021(17) 0.0056(16)
C11 0.043(2) 0.048(2) 0.050(2) 0.0050(18) 0.0104(17) 0.0084(17)
C12 0.058(2) 0.050(2) 0.068(3) -0.005(2) 0.009(2) 0.0205(19)
C13 0.042(2) 0.053(2) 0.068(3) -0.001(2) 0.0021(19) -0.0012(18)
C14 0.055(3) 0.083(3) 0.076(3) 0.015(3) 0.021(2) 0.011(2)
C15 0.060(2) 0.040(2) 0.041(2) -0.0019(17) 0.0104(17) 0.0065(18)
C16 0.077(3) 0.042(2) 0.038(2) 0.0015(16) -0.004(2) 0.016(2)
C17 0.047(2) 0.055(2) 0.047(2) -0.0069(19) -0.0084(18) 0.0129(19)
C18 0.041(2) 0.0349(18) 0.039(2) -0.0084(15) 0.0001(16) 0.0033(15)
C19 0.040(2) 0.058(2) 0.045(2) -0.0147(18) -0.0040(17) 0.0017(17)
C20 0.040(2) 0.107(4) 0.067(3) 0.001(3) -0.006(2) 0.012(2)
C21 0.055(3) 0.063(3) 0.071(3) -0.010(2) -0.001(2) -0.017(2)
C22 0.042(2) 0.054(2) 0.055(2) -0.0083(18) 0.0066(18) 0.0055(17)
C23 0.120(4) 0.051(3) 0.063(3) -0.016(2) -0.024(3) -0.008(2)
C24 0.173(6) 0.085(4) 0.069(3) -0.015(3) 0.044(4) 0.026(4)
C25 0.201(6) 0.048(3) 0.074(3) -0.020(3) 0.002(4) 0.020(3)
C26 0.102(3) 0.031(2) 0.070(3) -0.009(2) 0.007(2) -0.016(2)
C27 0.058(2) 0.0216(16) 0.048(2) -0.0048(15) -0.0071(18) -0.0056(16)
C28 0.080(3) 0.0252(18) 0.039(2) -0.0002(16) -0.0047(19) -0.0038(17)
C29 0.092(3) 0.049(2) 0.051(2) 0.005(2) 0.020(2) 0.001(2)
C30 0.095(3) 0.061(3) 0.056(2) -0.010(2) 0.016(2) 0.008(2)
C31 0.075(3) 0.065(3) 0.092(3) -0.010(3) 0.031(3) -0.014(2)
C32 0.172(6) 0.106(4) 0.082(4) 0.043(3) 0.064(4) 0.030(4)
C33 0.117(4) 0.043(2) 0.044(2) 0.0039(19) -0.011(3) -0.008(3)
C34 0.090(4) 0.055(3) 0.078(3) 0.005(3) -0.041(3) 0.007(3)
C35 0.067(3) 0.043(2) 0.085(3) 0.006(2) -0.019(2) -0.001(2)
C36 0.046(2) 0.0286(18) 0.068(3) 0.0078(17) -0.0043(19) -0.0067(16)
C37 0.044(2) 0.049(2) 0.092(3) 0.018(2) 0.012(2) 0.0013(18)
C38 0.053(2) 0.082(3) 0.148(4) 0.037(4) 0.028(3) 0.010(2)
C39 0.068(3) 0.051(2) 0.128(4) 0.032(3) 0.017(3) -0.002(2)
C40 0.073(3) 0.073(3) 0.070(3) 0.022(2) 0.029(2) 0.029(2)

loop_
_atom_type_symbol
_atom_type_description
_atom_type_scat_dispersion_real
_atom_type_scat_dispersion_imag
_atom_type_scat_source
C C 0.0033 0.0016 'International Tables Vol C Tables 4.2.6.8 and 6.1.1.4'
H H 0.0000 0.0000 'International Tables Vol C Tables 4.2.6.8 and 6.1.1.4'
O O 0.0106 0.0060 'International Tables Vol C Tables 4.2.6.8 and 6.1.1.4'
Ca Ca 0.2262 0.3064 'International Tables Vol C Tables 4.2.6.8 and 6.1.1.4'

loop_
_geom_angle_atom_site_label_1
_geom_angle_atom_site_label_2
_geom_angle_atom_site_label_3
_geom_angle
O3 Ca1 O5 149.53(8)
O3 Ca1 O2 88.28(8)
O5 Ca1 O2 91.78(8)
O3 Ca1 O4 89.22(8)
O5 Ca1 O4 89.25(8)
O2 Ca1 O4 176.65(9)
O3 Ca1 O1 108.22(8)
O5 Ca1 O1 102.25(8)
O2 Ca1 O1 90.22(8)
O4 Ca1 O1 92.67(8)
C1 O1 C4 108.6(3)
C1 O1 Ca1 125.9(2)
C4 O1 Ca1 125.5(2)
C8 O2 C5 105.9(2)
C8 O2 Ca1 128.54(19)
C5 O2 Ca1 125.1(2)
C9 O3 Ca1 176.74(19)
C23 O4 C26 107.2(3)
C23 O4 Ca1 124.9(2)
C26 O4 Ca1 126.6(2)
C27 O5 Ca1 173.8(2)
O1 C1 C2 106.6(3)
O1 C1 H1A 110.4
C2 C1 H1A 110.4
O1 C1 H1B 110.4
C2 C1 H1B 110.4
H1A C1 H1B 108.6
C3 C2 C1 107.2(5)
C3 C2 H2A 110.3
C1 C2 H2A 110.3
C3 C2 H2B 110.3
C1 C2 H2B 110.3
H2A C2 H2B 108.5
C2 C3 C4 106.6(4)
C2 C3 H3A 110.4
C4 C3 H3A 110.4
C2 C3 H3B 110.4
C4 C3 H3B 110.4
H3A C3 H3B 108.6
O1 C4 C3 105.7(3)
O1 C4 H4A 110.6
C3 C4 H4A 110.6
O1 C4 H4B 110.6
C3 C4 H4B 110.6
H4A C4 H4B 108.7
O2 C5 C6 105.1(3)
O2 C5 H5A 110.7
C6 C5 H5A 110.7
O2 C5 H5B 110.7
C6 C5 H5B 110.7
H5A C5 H5B 108.8
C7 C6 C5 106.2(4)
C7 C6 H6A 110.5
C5 C6 H6A 110.5
C7 C6 H6B 110.5
C5 C6 H6B 110.5
H6A C6 H6B 108.7
C6 C7 C8 105.3(3)
C6 C7 H7A 110.7
C8 C7 H7A 110.7
C6 C7 H7B 110.7
C8 C7 H7B 110.7
H7A C7 H7B 108.8
O2 C8 C7 105.3(3)
O2 C8 H8A 110.7
C7 C8 H8A 110.7
O2 C8 H8B 110.7
C7 C8 H8B 110.7
H8A C8 H8B 108.8
O3 C9 C10 121.0(3)
O3 C9 C18 120.5(3)
C10 C9 C18 118.5(3)
C15 C10 C9 119.0(3)
C15 C10 C11 118.9(3)
C9 C10 C11 122.1(3)
C13 C11 C12 110.8(3)
C13 C11 C14 106.5(3)
C12 C11 C14 106.7(3)
C13 C11 C10 111.0(3)
C12 C11 C10 109.6(3)
C14 C11 C10 112.1(3)
C11 C12 H12A 109.5
C11 C12 H12B 109.5
H12A C12 H12B 109.5
C11 C12 H12C 109.5
H12A C12 H12C 109.5
H12B C12 H12C 109.5
C11 C13 H13A 109.5
C11 C13 H13B 109.5
H13A C13 H13B 109.5
C11 C13 H13C 109.5
H13A C13 H13C 109.5
H13B C13 H13C 109.5
C11 C14 H14A 109.5
C11 C14 H14B 109.5
H14A C14 H14B 109.5
C11 C14 H14C 109.5
H14A C14 H14C 109.5
H14B C14 H14C 109.5
C16 C15 C10 122.0(3)
C16 C15 H15 119.0
C10 C15 H15 119.0
C17 C16 C15 119.1(3)
C17 C16 H16 120.4
C15 C16 H16 120.4
C16 C17 C18 122.7(3)
C16 C17 H17 118.7
C18 C17 H17 118.7
C17 C18 C9 118.7(3)
C17 C18 C19 119.1(3)
C9 C18 C19 122.2(3)
C21 C19 C20 106.5(3)
C21 C19 C18 111.9(3)
C20 C19 C18 112.7(3)
C21 C19 C22 109.9(3)
C20 C19 C22 106.5(3)
C18 C19 C22 109.2(3)
C19 C20 H20A 109.5
C19 C20 H20B 109.5
H20A C20 H20B 109.5
C19 C20 H20C 109.5
H20A C20 H20C 109.5
H20B C20 H20C 109.5
C19 C21 H21A 109.5
C19 C21 H21B 109.5
H21A C21 H21B 109.5
C19 C21 H21C 109.5
H21A C21 H21C 109.5
H21B C21 H21C 109.5
C19 C22 H22A 109.5
C19 C22 H22B 109.5
H22A C22 H22B 109.5
C19 C22 H22C 109.5
H22A C22 H22C 109.5
H22B C22 H22C 109.5
O4 C23 C24 107.0(4)
O4 C23 H23A 110.3
C24 C23 H23A 110.3
O4 C23 H23B 110.3
C24 C23 H23B 110.3
H23A C23 H23B 108.6
C25 C24 C23 107.7(4)
C25 C24 H24A 110.2
C23 C24 H24A 110.2
C25 C24 H24B 110.2
C23 C24 H24B 110.2
H24A C24 H24B 108.5
C24 C25 C26 105.7(4)
C24 C25 H25A 110.6
C26 C25 H25A 110.6
C24 C25 H25B 110.6
C26 C25 H25B 110.6
H25A C25 H25B 108.7
O4 C26 C25 105.8(3)
O4 C26 H26A 110.6
C25 C26 H26A 110.6
O4 C26 H26B 110.6
C25 C26 H26B 110.6
H26A C26 H26B 108.7
O5 C27 C36 120.8(3)
O5 C27 C28 120.2(3)
C36 C27 C28 119.0(3)
C33 C28 C27 117.2(4)
C33 C28 C29 120.1(4)
C27 C28 C29 122.6(3)
C28 C29 C31 111.2(3)
C28 C29 C32 112.1(4)
C31 C29 C32 106.8(4)
C28 C29 C30 110.8(3)
C31 C29 C30 109.4(4)
C32 C29 C30 106.3(4)
C29 C30 H30A 109.5
C29 C30 H30B 109.5
H30A C30 H30B 109.5
C29 C30 H30C 109.5
H30A C30 H30C 109.5
H30B C30 H30C 109.5
C29 C31 H31A 109.5
C29 C31 H31B 109.5
H31A C31 H31B 109.5
C29 C31 H31C 109.5
H31A C31 H31C 109.5
H31B C31 H31C 109.5
C29 C32 H32A 109.5
C29 C32 H32B 109.5
H32A C32 H32B 109.5
C29 C32 H32C 109.5
H32A C32 H32C 109.5
H32B C32 H32C 109.5
C34 C33 C28 123.2(4)
C34 C33 H33 118.4
C28 C33 H33 118.4
C35 C34 C33 119.2(4)
C35 C34 H34 120.4
C33 C34 H34 120.4
C34 C35 C36 122.6(4)
C34 C35 H35 118.7
C36 C35 H35 118.7
C35 C36 C27 118.8(4)
C35 C36 C37 119.3(3)
C27 C36 C37 122.0(3)
C40 C37 C36 110.6(3)
C40 C37 C39 111.2(4)
C36 C37 C39 109.2(4)
C40 C37 C38 106.4(4)
C36 C37 C38 112.5(3)
C39 C37 C38 106.8(3)
C37 C38 H38A 109.5
C37 C38 H38B 109.5
H38A C38 H38B 109.5
C37 C38 H38C 109.5
H38A C38 H38C 109.5
H38B C38 H38C 109.5
C37 C39 H39A 109.5
C37 C39 H39B 109.5
H39A C39 H39B 109.5
C37 C39 H39C 109.5
H39A C39 H39C 109.5
H39B C39 H39C 109.5
C37 C40 H40A 109.5
C37 C40 H40B 109.5
H40A C40 H40B 109.5
C37 C40 H40C 109.5
H40A C40 H40C 109.5
H40B C40 H40C 109.5

loop_
_geom_bond_atom_site_label_1
_geom_bond_atom_site_label_2
_geom_bond_distance
Ca1 O3 2.193(2)
Ca1 O5 2.198(2)
Ca1 O2 2.384(2)
Ca1 O4 2.384(2)
Ca1 O1 2.416(2)
O1 C1 1.446(4)
O1 C4 1.457(4)
O2 C8 1.437(4)
O2 C5 1.440(4)
O3 C9 1.333(3)
O4 C23 1.424(4)
O4 C26 1.439(4)
O5 C27 1.338(4)
C1 C2 1.453(6)
C1 H1A 0.9800
C1 H1B 0.9800
C2 C3 1.433(8)
C2 H2A 0.9800
C2 H2B 0.9800
C3 C4 1.490(6)
C3 H3A 0.9800
C3 H3B 0.9800
C4 H4A 0.9800
C4 H4B 0.9800
C5 C6 1.509(6)
C5 H5A 0.9800
C5 H5B 0.9800
C6 C7 1.474(6)
C6 H6A 0.9800
C6 H6B 0.9800
C7 C8 1.518(5)
C7 H7A 0.9800
C7 H7B 0.9800
C8 H8A 0.9800
C8 H8B 0.9800
C9 C10 1.426(4)
C9 C18 1.433(4)
C10 C15 1.394(4)
C10 C11 1.537(5)
C11 C13 1.529(5)
C11 C12 1.536(5)
C11 C14 1.536(5)
C12 H12A 0.9700
C12 H12B 0.9700
C12 H12C 0.9700
C13 H13A 0.9700
C13 H13B 0.9700
C13 H13C 0.9700
C14 H14A 0.9700
C14 H14B 0.9700
C14 H14C 0.9700
C15 C16 1.376(5)
C15 H15 0.9400
C16 C17 1.367(5)
C16 H16 0.9400
C17 C18 1.388(4)
C17 H17 0.9400
C18 C19 1.534(5)
C19 C21 1.521(5)
C19 C20 1.534(5)
C19 C22 1.546(5)
C20 H20A 0.9700
C20 H20B 0.9700
C20 H20C 0.9700
C21 H21A 0.9700
C21 H21B 0.9700
C21 H21C 0.9700
C22 H22A 0.9700
C22 H22B 0.9700
C22 H22C 0.9700
C23 C24 1.437(6)
C23 H23A 0.9800
C23 H23B 0.9800
C24 C25 1.450(6)
C24 H24A 0.9800
C24 H24B 0.9800
C25 C26 1.507(6)
C25 H25A 0.9800
C25 H25B 0.9800
C26 H26A 0.9800
C26 H26B 0.9800
C27 C36 1.423(5)
C27 C28 1.435(5)
C28 C33 1.403(6)
C28 C29 1.516(6)
C29 C31 1.523(6)
C29 C32 1.539(6)
C29 C30 1.538(5)
C30 H30A 0.9700
C30 H30B 0.9700
C30 H30C 0.9700
C31 H31A 0.9700
C31 H31B 0.9700
C31 H31C 0.9700
C32 H32A 0.9700
C32 H32B 0.9700
C32 H32C 0.9700
C33 C34 1.354(6)
C33 H33 0.9400
C34 C35 1.359(6)
C34 H34 0.9400
C35 C36 1.386(5)
C35 H35 0.9400
C36 C37 1.536(5)
C37 C40 1.512(6)
C37 C39 1.538(5)
C37 C38 1.544(5)
C38 H38A 0.9700
C38 H38B 0.9700
C38 H38C 0.9700
C39 H39A 0.9700
C39 H39B 0.9700
C39 H39C 0.9700
C40 H40A 0.9700
C40 H40B 0.9700
C40 H40C 0.9700
